data_4067623
loop_
_publ_author_name
'Zhu, Di'
'Janssen, Femke F. B. J.'
'Budzelaar, Peter H. M.'

_publ_contact_author
;
        Peter H.M. Budzelaar
        Department of Chemistry
        University of Manitoba
        Winnipeg, MB R3T 2N2
        Canada
;
_publ_section_title
;
 (Py)2Co(CH2SiMe3)2As an Easily Accessible Source of &#x201C;CoR2&#x201D;
;
_journal_issue 8
_journal_name_full Organometallics
_journal_page_first 1897
_journal_paper_doi 10.1021/om901045s
_journal_volume 29
_journal_year 2010
_chemical_formula_moiety 'C14 H38 Co N2 Si2'
_chemical_formula_sum 'C14 H38 Co N2 Si2'
_chemical_formula_weight 349.57
_chemical_name_systematic
;
(tetramethylethylenediamine) bis(trimethylsilylmethyl) cobalt(II)
;
_chemical_properties_physical 'air-sensitive, moisture-sensitive'
_space_group_IT_number 15
_symmetry_cell_setting monoclinic
_symmetry_Int_Tables_number 15
_symmetry_space_group_name_Hall '-C 2yc'
_symmetry_space_group_name_H-M 'C 1 2/c 1'
_atom_sites_solution_hydrogens geom
_atom_sites_solution_primary direct
_atom_sites_solution_secondary difmap
_audit_creation_method SHELXL-97
_cell_angle_alpha 90.00
_cell_angle_beta 100.104(6)
_cell_angle_gamma 90.00
_cell_formula_units_Z 8
_cell_length_a 25.565(3)
_cell_length_b 10.1487(10)
_cell_length_c 17.3758(18)
_cell_measurement_reflns_used 5577
_cell_measurement_temperature 293(2)
_cell_measurement_theta_max 24.28
_cell_measurement_theta_min 2.16
_cell_volume 4438.3(8)
_computing_structure_refinement 'SHELXL-97 (Sheldrick, 1997)'
_computing_structure_solution 'SHELXS-97 (Sheldrick, 1990)'
_diffrn_ambient_temperature 293(2)
_diffrn_measured_fraction_theta_full 1.000
_diffrn_measured_fraction_theta_max 1.000
_diffrn_measurement_device_type 'Bruker 4-circle, APEX dector'
_diffrn_measurement_method 'area detector \f and \w scan'
_diffrn_radiation_monochromator graphite
_diffrn_radiation_probe x-ray
_diffrn_radiation_type MoK\a
_diffrn_radiation_wavelength 0.71073
_diffrn_reflns_av_R_equivalents 0.0270
_diffrn_reflns_av_sigmaI/netI 0.0262
_diffrn_reflns_limit_h_max 30
_diffrn_reflns_limit_h_min -30
_diffrn_reflns_limit_k_max 12
_diffrn_reflns_limit_k_min -12
_diffrn_reflns_limit_l_max 21
_diffrn_reflns_limit_l_min -20
_diffrn_reflns_number 13479
_diffrn_reflns_theta_full 25.49
_diffrn_reflns_theta_max 25.49
_diffrn_reflns_theta_min 1.62
_diffrn_source 'fine-focus sealed tube'
_exptl_absorpt_coefficient_mu 0.875
_exptl_absorpt_correction_T_max 0.877
_exptl_absorpt_correction_T_min 0.693
_exptl_absorpt_correction_type multi-scan
_exptl_absorpt_process_details 'SADABS, Bruker(2000) Tmin/max = 0.790381'
_exptl_crystal_colour 'deep blue-purple'
_exptl_crystal_density_diffrn 1.046
_exptl_crystal_density_method 'not measured'
_exptl_crystal_description 'one fragment from a big crystal'
_exptl_crystal_F_000 1528
_exptl_crystal_recrystallization_method pentane
_exptl_crystal_size_max 0.50
_exptl_crystal_size_mid 0.20
_exptl_crystal_size_min 0.15
_refine_diff_density_max 0.266
_refine_diff_density_min -0.171
_refine_diff_density_rms 0.045
_refine_ls_extinction_method none
_refine_ls_goodness_of_fit_ref 1.054
_refine_ls_hydrogen_treatment constr
_refine_ls_matrix_type full
_refine_ls_number_parameters 186
_refine_ls_number_reflns 4140
_refine_ls_number_restraints 0
_refine_ls_restrained_S_all 1.054
_refine_ls_R_factor_all 0.0496
_refine_ls_R_factor_gt 0.0374
_refine_ls_shift/su_max 0.000
_refine_ls_shift/su_mean 0.000
_refine_ls_structure_factor_coef Fsqd
_refine_ls_weighting_details 'calc w=1/[\s^2^(Fo^2^)+(0.0663P)^2^+0.0000P] where P=(Fo^2^+2Fc^2^)/3'
_refine_ls_weighting_scheme calc
_refine_ls_wR_factor_gt 0.1017
_refine_ls_wR_factor_ref 0.1090
_reflns_number_gt 3163
_reflns_number_total 4140
_reflns_threshold_expression I>2\S(I)
_cod_data_source_file om901045s_si_002.cif
_cod_data_source_block tme0m
_cod_original_sg_symbol_H-M 'C 2/c'
_cod_database_code 4067623

loop_
_symmetry_equiv_pos_as_xyz
'x, y, z'
'-x, y, -z+1/2'
'x+1/2, y+1/2, z'
'-x+1/2, y+1/2, -z+1/2'
'-x, -y, -z'
'x, -y, z-1/2'
'-x+1/2, -y+1/2, -z'
'x+1/2, -y+1/2, z-1/2'

loop_
_atom_site_label
_atom_site_type_symbol
_atom_site_fract_x
_atom_site_fract_y
_atom_site_fract_z
_atom_site_U_iso_or_equiv
_atom_site_adp_type
_atom_site_occupancy
_atom_site_symmetry_multiplicity
_atom_site_calc_flag
_atom_site_refinement_flags
Co1 Co 0.123839(11) 0.33527(3) 0.563766(16) 0.05387(13) Uani 1 1 d .
Si1 Si 0.15420(3) 0.64999(7) 0.52997(5) 0.0722(2) Uani 1 1 d .
Si2 Si 0.09040(3) 0.23829(7) 0.37832(4) 0.0770(2) Uani 1 1 d .
N1 N 0.18434(8) 0.2824(2) 0.66419(12) 0.0754(6) Uani 1 1 d .
N2 N 0.06920(9) 0.2481(2) 0.63258(13) 0.0756(6) Uani 1 1 d .
C1 C 0.15612(14) 0.1960(3) 0.71176(18) 0.0986(10) Uani 1 1 d .
H1 H 0.1756 0.1932 0.7649 0.118 Uiso 1 1 calc R
H2 H 0.1547 0.1072 0.6908 0.118 Uiso 1 1 calc R
C2 C 0.10121(13) 0.2435(3) 0.71223(17) 0.0957(10) Uani 1 1 d .
H3 H 0.0841 0.1854 0.7446 0.115 Uiso 1 1 calc R
H4 H 0.1027 0.3309 0.7351 0.115 Uiso 1 1 calc R
C3 C 0.22864(13) 0.2085(4) 0.6417(2) 0.1223(13) Uani 1 1 d .
H5 H 0.2522 0.1798 0.6879 0.183 Uiso 1 1 calc R
H6 H 0.2476 0.2641 0.6114 0.183 Uiso 1 1 calc R
H7 H 0.2151 0.1332 0.6112 0.183 Uiso 1 1 calc R
C4 C 0.05210(17) 0.1162(4) 0.6055(2) 0.1280(14) Uani 1 1 d .
H8 H 0.0824 0.0659 0.5969 0.192 Uiso 1 1 calc R
H9 H 0.0271 0.1226 0.5575 0.192 Uiso 1 1 calc R
H10 H 0.0356 0.0732 0.6443 0.192 Uiso 1 1 calc R
C5 C 0.02190(13) 0.3331(3) 0.6337(2) 0.1100(12) Uani 1 1 d .
H11 H 0.0006 0.2960 0.6687 0.165 Uiso 1 1 calc R
H12 H 0.0013 0.3382 0.5820 0.165 Uiso 1 1 calc R
H13 H 0.0333 0.4198 0.6512 0.165 Uiso 1 1 calc R
C6 C 0.20506(13) 0.3996(3) 0.70867(19) 0.1068(11) Uani 1 1 d .
H14 H 0.1761 0.4495 0.7221 0.160 Uiso 1 1 calc R
H15 H 0.2243 0.4529 0.6775 0.160 Uiso 1 1 calc R
H16 H 0.2284 0.3731 0.7555 0.160 Uiso 1 1 calc R
C7 C 0.10572(10) 0.5303(2) 0.55278(16) 0.0691(6) Uani 1 1 d .
H17 H 0.0744 0.5383 0.5125 0.083 Uiso 1 1 calc R
H18 H 0.0954 0.5582 0.6014 0.083 Uiso 1 1 calc R
C8 C 0.13579(11) 0.2211(3) 0.47212(15) 0.0756(7) Uani 1 1 d .
H19 H 0.1715 0.2383 0.4629 0.091 Uiso 1 1 calc R
H20 H 0.1348 0.1298 0.4882 0.091 Uiso 1 1 calc R
C9 C 0.01875(14) 0.2391(5) 0.3899(2) 0.1367(15) Uani 1 1 d .
H21 H 0.0102 0.1566 0.4117 0.205 Uiso 1 1 calc R
H22 H -0.0034 0.2515 0.3398 0.205 Uiso 1 1 calc R
H23 H 0.0128 0.3096 0.4242 0.205 Uiso 1 1 calc R
C10 C 0.10239(17) 0.3956(3) 0.3289(2) 0.1265(13) Uani 1 1 d .
H24 H 0.0970 0.4685 0.3619 0.190 Uiso 1 1 calc R
H25 H 0.0781 0.4023 0.2802 0.190 Uiso 1 1 calc R
H26 H 0.1382 0.3972 0.3193 0.190 Uiso 1 1 calc R
C11 C 0.0983(2) 0.1019(4) 0.3082(2) 0.158(2) Uani 1 1 d .
H27 H 0.1351 0.0929 0.3044 0.238 Uiso 1 1 calc R
H28 H 0.0781 0.1222 0.2577 0.238 Uiso 1 1 calc R
H29 H 0.0857 0.0208 0.3268 0.238 Uiso 1 1 calc R
C12 C 0.21228(14) 0.5678(4) 0.4965(3) 0.1439(17) Uani 1 1 d .
H30 H 0.2384 0.5445 0.5411 0.216 Uiso 1 1 calc R
H31 H 0.2277 0.6273 0.4638 0.216 Uiso 1 1 calc R
H32 H 0.2004 0.4898 0.4674 0.216 Uiso 1 1 calc R
C13 C 0.18046(17) 0.7515(4) 0.6172(2) 0.1337(15) Uani 1 1 d .
H33 H 0.1518 0.7766 0.6431 0.201 Uiso 1 1 calc R
H34 H 0.1971 0.8291 0.6011 0.201 Uiso 1 1 calc R
H35 H 0.2061 0.7013 0.6524 0.201 Uiso 1 1 calc R
C14 C 0.12804(16) 0.7687(4) 0.4513(2) 0.1388(16) Uani 1 1 d .
H36 H 0.1158 0.7216 0.4036 0.208 Uiso 1 1 calc R
H37 H 0.1557 0.8286 0.4436 0.208 Uiso 1 1 calc R
H38 H 0.0991 0.8173 0.4659 0.208 Uiso 1 1 calc R

loop_
_atom_site_aniso_label
_atom_site_aniso_U_11
_atom_site_aniso_U_22
_atom_site_aniso_U_33
_atom_site_aniso_U_23
_atom_site_aniso_U_13
_atom_site_aniso_U_12
Co1 0.0641(2) 0.0538(2) 0.04364(19) 0.00264(12) 0.00929(13) -0.00011(13)
Si1 0.0852(5) 0.0620(4) 0.0678(5) 0.0026(3) 0.0089(4) -0.0183(3)
Si2 0.1159(6) 0.0614(4) 0.0510(4) -0.0078(3) 0.0066(4) -0.0004(4)
N1 0.0816(14) 0.0838(15) 0.0576(13) 0.0071(11) 0.0035(10) 0.0173(12)
N2 0.0887(15) 0.0732(14) 0.0671(14) 0.0120(11) 0.0197(11) -0.0136(11)
C1 0.123(3) 0.108(2) 0.0613(18) 0.0282(17) 0.0073(17) 0.017(2)
C2 0.123(3) 0.107(2) 0.0607(18) 0.0230(16) 0.0256(17) 0.0004(19)
C3 0.099(2) 0.162(3) 0.100(3) 0.006(2) 0.0037(19) 0.062(2)
C4 0.174(4) 0.097(2) 0.118(3) 0.005(2) 0.038(3) -0.056(3)
C5 0.085(2) 0.140(3) 0.114(3) 0.034(2) 0.0441(19) 0.002(2)
C6 0.112(2) 0.107(2) 0.084(2) -0.0025(19) -0.0295(18) -0.0021(19)
C7 0.0705(14) 0.0565(13) 0.0824(18) 0.0039(12) 0.0189(12) -0.0030(11)
C8 0.0976(19) 0.0716(16) 0.0585(15) -0.0065(13) 0.0163(13) 0.0115(14)
C9 0.120(3) 0.176(4) 0.102(3) -0.006(3) -0.013(2) -0.023(3)
C10 0.199(4) 0.095(2) 0.078(2) 0.017(2) 0.004(2) -0.019(3)
C11 0.274(6) 0.106(3) 0.081(3) -0.036(2) -0.008(3) 0.051(3)
C12 0.112(3) 0.122(3) 0.218(5) -0.002(3) 0.085(3) -0.028(2)
C13 0.177(4) 0.127(3) 0.093(3) -0.023(2) 0.010(3) -0.062(3)
C14 0.167(3) 0.121(3) 0.115(3) 0.046(3) -0.013(3) -0.049(3)

loop_
_atom_type_symbol
_atom_type_description
_atom_type_scat_dispersion_real
_atom_type_scat_dispersion_imag
_atom_type_scat_source
C C 0.0033 0.0016 'International Tables Vol C Tables 4.2.6.8 and 6.1.1.4'
H H 0.0000 0.0000 'International Tables Vol C Tables 4.2.6.8 and 6.1.1.4'
N N 0.0061 0.0033 'International Tables Vol C Tables 4.2.6.8 and 6.1.1.4'
Si Si 0.0817 0.0704 'International Tables Vol C Tables 4.2.6.8 and 6.1.1.4'
Co Co 0.3494 0.9721 'International Tables Vol C Tables 4.2.6.8 and 6.1.1.4'

loop_
_geom_angle_atom_site_label_1
_geom_angle_atom_site_label_2
_geom_angle_atom_site_label_3
_geom_angle
C7 Co1 C8 122.91(11)
C7 Co1 N2 106.80(9)
C8 Co1 N2 113.40(11)
C7 Co1 N1 115.55(10)
C8 Co1 N1 107.62(10)
N2 Co1 N1 83.93(9)
C7 Si1 C13 110.68(15)
C7 Si1 C14 114.86(15)
C13 Si1 C14 105.84(18)
C7 Si1 C12 112.00(14)
C13 Si1 C12 107.8(2)
C14 Si1 C12 105.2(2)
C8 Si2 C10 111.14(15)
C8 Si2 C11 112.51(15)
C10 Si2 C11 106.74(19)
C8 Si2 C9 112.44(16)
C10 Si2 C9 106.7(2)
C11 Si2 C9 106.9(2)
C6 N1 C3 109.3(3)
C6 N1 C1 110.7(3)
C3 N1 C1 108.7(2)
C6 N1 Co1 111.19(17)
C3 N1 Co1 112.60(18)
C1 N1 Co1 104.23(17)
C4 N2 C2 110.9(3)
C4 N2 C5 109.7(3)
C2 N2 C5 108.9(3)
C4 N2 Co1 112.31(19)
C2 N2 Co1 102.93(17)
C5 N2 Co1 111.90(17)
N1 C1 C2 111.4(2)
N1 C1 H1 109.3
C2 C1 H1 109.3
N1 C1 H2 109.3
C2 C1 H2 109.3
H1 C1 H2 108.0
N2 C2 C1 111.9(3)
N2 C2 H3 109.2
C1 C2 H3 109.2
N2 C2 H4 109.2
C1 C2 H4 109.2
H3 C2 H4 107.9
N1 C3 H5 109.5
N1 C3 H6 109.5
H5 C3 H6 109.5
N1 C3 H7 109.5
H5 C3 H7 109.5
H6 C3 H7 109.5
N2 C4 H8 109.5
N2 C4 H9 109.5
H8 C4 H9 109.5
N2 C4 H10 109.5
H8 C4 H10 109.5
H9 C4 H10 109.5
N2 C5 H11 109.5
N2 C5 H12 109.5
H11 C5 H12 109.5
N2 C5 H13 109.5
H11 C5 H13 109.5
H12 C5 H13 109.5
N1 C6 H14 109.5
N1 C6 H15 109.5
H14 C6 H15 109.5
N1 C6 H16 109.5
H14 C6 H16 109.5
H15 C6 H16 109.5
Si1 C7 Co1 120.99(13)
Si1 C7 H17 107.1
Co1 C7 H17 107.1
Si1 C7 H18 107.1
Co1 C7 H18 107.1
H17 C7 H18 106.8
Si2 C8 Co1 118.84(14)
Si2 C8 H19 107.6
Co1 C8 H19 107.6
Si2 C8 H20 107.6
Co1 C8 H20 107.6
H19 C8 H20 107.0
Si2 C9 H21 109.5
Si2 C9 H22 109.5
H21 C9 H22 109.5
Si2 C9 H23 109.5
H21 C9 H23 109.5
H22 C9 H23 109.5
Si2 C10 H24 109.5
Si2 C10 H25 109.5
H24 C10 H25 109.5
Si2 C10 H26 109.5
H24 C10 H26 109.5
H25 C10 H26 109.5
Si2 C11 H27 109.5
Si2 C11 H28 109.5
H27 C11 H28 109.5
Si2 C11 H29 109.5
H27 C11 H29 109.5
H28 C11 H29 109.5
Si1 C12 H30 109.5
Si1 C12 H31 109.5
H30 C12 H31 109.5
Si1 C12 H32 109.5
H30 C12 H32 109.5
H31 C12 H32 109.5
Si1 C13 H33 109.5
Si1 C13 H34 109.5
H33 C13 H34 109.5
Si1 C13 H35 109.5
H33 C13 H35 109.5
H34 C13 H35 109.5
Si1 C14 H36 109.5
Si1 C14 H37 109.5
H36 C14 H37 109.5
Si1 C14 H38 109.5
H36 C14 H38 109.5
H37 C14 H38 109.5

loop_
_geom_bond_atom_site_label_1
_geom_bond_atom_site_label_2
_geom_bond_distance
Co1 C7 2.035(2)
Co1 C8 2.035(2)
Co1 N2 2.179(2)
Co1 N1 2.186(2)
Si1 C7 1.828(2)
Si1 C13 1.858(3)
Si1 C14 1.857(3)
Si1 C12 1.882(4)
Si2 C8 1.836(3)
Si2 C10 1.863(3)
Si2 C11 1.878(3)
Si2 C9 1.878(4)
N1 C6 1.466(4)
N1 C3 1.467(4)
N1 C1 1.477(4)
N2 C4 1.461(4)
N2 C2 1.480(4)
N2 C5 1.488(4)
C1 C2 1.486(4)
C1 H1 0.9700
C1 H2 0.9700
C2 H3 0.9700
C2 H4 0.9700
C3 H5 0.9600
C3 H6 0.9600
C3 H7 0.9600
C4 H8 0.9600
C4 H9 0.9600
C4 H10 0.9600
C5 H11 0.9600
C5 H12 0.9600
C5 H13 0.9600
C6 H14 0.9600
C6 H15 0.9600
C6 H16 0.9600
C7 H17 0.9700
C7 H18 0.9700
C8 H19 0.9700
C8 H20 0.9700
C9 H21 0.9600
C9 H22 0.9600
C9 H23 0.9600
C10 H24 0.9600
C10 H25 0.9600
C10 H26 0.9600
C11 H27 0.9600
C11 H28 0.9600
C11 H29 0.9600
C12 H30 0.9600
C12 H31 0.9600
C12 H32 0.9600
C13 H33 0.9600
C13 H34 0.9600
C13 H35 0.9600
C14 H36 0.9600
C14 H37 0.9600
C14 H38 0.9600
